data_4026489
loop_
_publ_author_name
'Jun Xie'
'Yuelong Ma'
'David A Horne'

_publ_section_title
;
 Asymmetric Synthesis of the Core Structure of Leucosceptroids A-D
;
_journal_name_full 'Journal of Organic Chemistry'
_journal_page_first 6169
_journal_page_last 6176
_journal_paper_doi 10.1021/jo200899v
_journal_volume 76
_journal_year 2011
_chemical_formula_sum 'C18 H30 O5'
_space_group_IT_number 4
_symmetry_cell_setting monoclinic
_symmetry_Int_Tables_number 4
_symmetry_space_group_name_Hall 'P 2yb'
_symmetry_space_group_name_H-M 'P 1 21 1'
_cell_angle_alpha 90.00
_cell_angle_beta 99.027(2)
_cell_angle_gamma 90.00
_cell_formula_units_Z 2
_cell_length_a 9.7454(14)
_cell_length_b 6.0857(9)
_cell_length_c 14.099(2)
_cell_volume 825.8(2)
_cod_data_source_file jo200899v_si_002.cif
_cod_data_source_block dhorn6
_cod_original_cell_volume 825.821
_cod_original_sg_symbol_H-M 'P 21'
_cod_database_code 4026489

loop_
_symmetry_equiv_pos_site_id
_symmetry_equiv_pos_as_xyz
1 x,y,z
2 -x,1/2+y,-z

loop_
_atom_site_label
_atom_site_type_symbol
_atom_site_fract_x
_atom_site_fract_y
_atom_site_fract_z
O1 O 0.06888(9) 0.67436(15) 0.58825(6)
O2 O 0.12294(8) 0.95986(14) 0.77534(6)
O3 O -0.06684(9) 0.74879(15) 0.80734(6)
O4 O 0.51011(10) 1.06935(16) 0.61473(7)
O5 O 0.33620(10) 0.89424(16) 0.46252(6)
C1 C 0.46801(11) 0.5546(2) 0.76082(8)
C2 C 0.59739(13) 0.5457(3) 0.83878(10)
C3 C 0.57935(13) 0.3282(3) 0.88997(10)
C4 C 0.42526(13) 0.3320(2) 0.90067(9)
C5 C 0.35083(11) 0.4506(2) 0.80955(8)
C6 C 0.25024(12) 0.6254(2) 0.83440(8)
C7 C 0.17836(11) 0.75322(19) 0.74704(8)
C8 C 0.27746(12) 0.81419(18) 0.67423(8)
C9 C 0.43157(11) 0.7852(2) 0.72039(8)
C10 C 0.53871(13) 0.8582(2) 0.65815(9)
C11 C 0.06144(12) 0.6232(2) 0.68560(8)
C12 C 0.21373(12) 0.6966(2) 0.57881(8)
C13 C -0.07966(12) 0.6959(2) 0.70753(9)
C14 C 0.00941(12) 0.9464(2) 0.82954(9)
C15 C -0.08057(15) 1.1476(2) 0.80089(11)
C16 C 0.05806(14) 0.9464(3) 0.93735(9)
C17 C 0.27178(14) 0.4718(2) 0.55870(9)
C18 C 0.20470(13) 0.8433(2) 0.48961(9)
H1 H 0.4813(17) 0.458(3) 0.7043(12)
H2A H 0.6851(19) 0.555(3) 0.8125(13)
H2B H 0.5982(18) 0.668(3) 0.8826(12)
H3A H 0.641(2) 0.312(3) 0.9502(14)
H3B H 0.5977(17) 0.203(3) 0.8476(12)
H4A H 0.3848(19) 0.182(4) 0.9080(13)
H4B H 0.4154(17) 0.419(3) 0.9575(12)
H4O H 0.456(2) 1.043(3) 0.5612(14)
H5 H 0.3012(14) 0.344(3) 0.7684(9)
H5O H 0.367(2) 0.791(4) 0.4378(15)
H6A H 0.1785(17) 0.561(3) 0.8690(11)
H6B H 0.3024(16) 0.728(3) 0.8780(11)
H8 H 0.2622(14) 0.969(3) 0.6623(10)
H9 H 0.4382(15) 0.884(3) 0.7728(11)
H10A H 0.5485(16) 0.752(3) 0.6080(11)
H10B H 0.6226(19) 0.870(3) 0.7027(12)
H11 H 0.0756(14) 0.476(3) 0.7004(10)
H13A H -0.1125(15) 0.817(3) 0.6663(10)
H13B H -0.1482(16) 0.589(3) 0.6948(11)
H15A H -0.112(2) 1.156(4) 0.7314(15)
H15B H -0.0296(19) 1.291(3) 0.8212(13)
H15C H -0.165(2) 1.143(3) 0.8310(13)
H16A H -0.019(2) 0.957(4) 0.9687(13)
H16B H 0.1122(19) 1.070(3) 0.9557(12)
H16C H 0.1111(19) 0.806(3) 0.9588(12)
H17A H 0.3644(19) 0.482(3) 0.5466(12)
H17B H 0.2673(16) 0.358(3) 0.6108(11)
H17C H 0.2175(17) 0.410(3) 0.5026(12)
H18A H 0.1485(16) 0.775(3) 0.4370(11)
H18B H 0.1624(15) 0.981(3) 0.5039(11)
